data_7041837
loop_
_publ_author_name
'Liu, Hai-Jie'
'Gil-Sepulcre, Marcos'
'Franc\`as, Laia'
'Nolis, Pau'
'Parella, Teodor'
'Benet-Buchholz, Jordi'
'Fontrodona, Xavier'
'Garc\'ia-Ant\'on, Jordi'
'Romero, Nuria'
'Llobet, Antoni'
'Escriche, Llu\'is'
'Bofill, Roger'
'Sala, Xavier'

_publ_section_title
;
 Mononuclear ruthenium compounds bearing N-donor and N-heterocyclic
 carbene ligands: structure and oxidative catalysis.
;
_journal_issue 9
_journal_name_full 'Dalton transactions (Cambridge, England : 2003)'
_journal_page_first 2829
_journal_page_last 2843
_journal_paper_doi 10.1039/c6dt04729g
_journal_volume 46
_journal_year 2017
_chemical_formula_sum 'C27 H29 Cl F6 N7 O P Ru'
_chemical_formula_weight 749.06
_space_group_IT_number 2
_space_group_name_Hall '-P 1'
_symmetry_cell_setting triclinic
_symmetry_space_group_name_Hall '-P 1'
_symmetry_space_group_name_H-M 'P -1'
_atom_sites_solution_hydrogens geom
_audit_creation_method SHELXL-2014/7
_audit_update_record
;
2016-12-14 deposited with the CCDC.
2017-01-25 downloaded from the CCDC.
;
_cell_angle_alpha 75.184(4)
_cell_angle_beta 79.085(4)
_cell_angle_gamma 77.741(4)
_cell_formula_units_Z 2
_cell_length_a 7.8526(10)
_cell_length_b 12.5701(14)
_cell_length_c 16.1322(19)
_cell_measurement_reflns_used 3051
_cell_measurement_temperature 100(2)
_cell_measurement_theta_max 25.09
_cell_measurement_theta_min 2.64
_cell_volume 1488.9(3)
_computing_cell_refinement 'Bruker APEX2 v2011.4-0'
_computing_data_collection 'Bruker APEX2 v2011.4-0'
_computing_data_reduction 'Bruker SAINT V7.60A'
_computing_molecular_graphics 'Bruker SHELXTL'
_computing_publication_material 'Bruker SHELXTL'
_computing_structure_refinement 'SHELXL-2014 (Sheldrick, 2014)'
_computing_structure_solution Sir2011
_diffrn_ambient_temperature 100(2)
_diffrn_detector_area_resol_mean 512
_diffrn_detector_type '4K CCD area detector APEX II'
_diffrn_measured_fraction_theta_full 0.977
_diffrn_measured_fraction_theta_max 0.970
_diffrn_measurement_device_type 'APEX DUO Kappa 4-axis goniometer'
_diffrn_measurement_method
;
 Fullsphere data collection, phi and omega scans
;
_diffrn_measurement_specimen_support 'magnetic support with MicroMount'
_diffrn_radiation_monochromator 'Quazar MX Multilayer Optics'
_diffrn_radiation_type MoK\a
_diffrn_radiation_wavelength 0.71073
_diffrn_reflns_av_R_equivalents 0.0588
_diffrn_reflns_av_unetI/netI 0.0691
_diffrn_reflns_Laue_measured_fraction_full 0.977
_diffrn_reflns_Laue_measured_fraction_max 0.970
_diffrn_reflns_limit_h_max 9
_diffrn_reflns_limit_h_min -9
_diffrn_reflns_limit_k_max 15
_diffrn_reflns_limit_k_min -10
_diffrn_reflns_limit_l_max 19
_diffrn_reflns_limit_l_min -19
_diffrn_reflns_number 18296
_diffrn_reflns_point_group_measured_fraction_full 0.977
_diffrn_reflns_point_group_measured_fraction_max 0.970
_diffrn_reflns_theta_full 25.000
_diffrn_reflns_theta_max 25.968
_diffrn_reflns_theta_min 1.701
_diffrn_source 'Microfocus source E025 IuS'
_diffrn_source_current 0.6
_diffrn_source_power 50
_diffrn_source_size '0.2 mm x 0.2 mm fine focus'
_diffrn_source_type 'Bruker APEX DUO'
_exptl_absorpt_coefficient_mu 0.744
_exptl_absorpt_correction_T_max 0.978
_exptl_absorpt_correction_T_min 0.878
_exptl_absorpt_correction_type empirical
_exptl_absorpt_process_details
; 
 SADABS Version 2008/1 Bruker-Nonius
 Blessing, Acta Cryst. (1995) A51 33-38
;
_exptl_crystal_colour red
_exptl_crystal_density_diffrn 1.671
_exptl_crystal_description block
_exptl_crystal_F_000 756
_exptl_crystal_size_max 0.15
_exptl_crystal_size_mid 0.05
_exptl_crystal_size_min 0.03
_refine_diff_density_max 1.123
_refine_diff_density_min -0.578
_refine_diff_density_rms 0.120
_refine_ls_extinction_method none
_refine_ls_goodness_of_fit_ref 1.038
_refine_ls_hydrogen_treatment constr
_refine_ls_matrix_type full
_refine_ls_number_parameters 400
_refine_ls_number_reflns 5655
_refine_ls_number_restraints 0
_refine_ls_restrained_S_all 1.038
_refine_ls_R_factor_all 0.0741
_refine_ls_R_factor_gt 0.0493
_refine_ls_shift/su_max 0.004
_refine_ls_shift/su_mean 0.000
_refine_ls_structure_factor_coef Fsqd
_refine_ls_weighting_details 'w=1/[\s^2^(Fo^2^)+(0.0732P)^2^] where P=(Fo^2^+2Fc^2^)/3'
_refine_ls_weighting_scheme calc
_refine_ls_wR_factor_gt 0.1162
_refine_ls_wR_factor_ref 0.1293
_reflns_Friedel_coverage 0.000
_reflns_number_gt 4326
_reflns_number_total 5655
_reflns_threshold_expression 'I > 2\s(I)'
_cod_data_source_file c6dt04729g2.cif
_cod_data_source_block mo_HJCAt4_0m
_cod_depositor_comments
;
The following automatic conversions were performed:

'_symmetry_cell_setting' value 'Triclinic' changed to 'triclinic'
according to
/usr/data/users/saulius/crontab/automatic-downloads/rss-feeds/RSC/lib/dictionaries/cif_core.dic
dictionary named 'cif_core.dic' version 2.4.2 from 2011-04-26.

Automatic conversion script
Id: cif_fix_values 4268 2015-11-12 08:31:59Z antanas 

 Adding full bibliography for 7041837--7041838.cif.
;
_cod_original_sg_symbol_H-M P-1
_cod_database_code 7041837
_shelx_shelxl_version_number 2014/7
_shelx_space_group_comment
;
The symmetry employed for this shelxl refinement is uniquely defined
by the following loop, which should always be used as a source of
symmetry information in preference to the above space-group names.
They are only intended as comments.
;
_shelx_estimated_absorpt_t_min 0.897
_shelx_estimated_absorpt_t_max 0.978

loop_
_space_group_symop_operation_xyz
'x, y, z'
'-x, -y, -z'

loop_
_atom_site_label
_atom_site_type_symbol
_atom_site_fract_x
_atom_site_fract_y
_atom_site_fract_z
_atom_site_U_iso_or_equiv
_atom_site_adp_type
_atom_site_occupancy
_atom_site_site_symmetry_order
_atom_site_calc_flag
_atom_site_refinement_flags_posn
_atom_site_refinement_flags_adp
Ru Ru 0.72193(5) 0.72875(3) 0.78295(2) 0.02006(13) Uani 1 1 d . .
Cl Cl 0.88042(16) 0.64116(10) 0.90383(8) 0.0299(3) Uani 1 1 d . .
C1 C 0.7275(7) 0.4664(4) 0.7149(3) 0.0309(11) Uani 1 1 d . .
H1A H 0.8431 0.4835 0.7158 0.046 Uiso 1 1 calc R U
H1B H 0.6878 0.5042 0.6590 0.046 Uiso 1 1 calc R U
H1C H 0.7362 0.3856 0.7232 0.046 Uiso 1 1 calc R U
N1 N 0.6089(5) 0.8224(3) 0.6705(2) 0.0216(8) Uani 1 1 d . .
N2 N 0.9277(5) 0.6852(3) 0.6904(3) 0.0242(9) Uani 1 1 d . .
C3 C 0.4695(6) 0.4487(4) 0.8328(3) 0.0284(11) Uani 1 1 d . .
H3 H 0.4470 0.3801 0.8265 0.034 Uiso 1 1 calc R U
N3 N 0.8354(5) 0.8758(3) 0.7606(2) 0.0229(8) Uani 1 1 d . .
C4 C 0.3792(6) 0.5067(4) 0.8900(3) 0.0275(11) Uani 1 1 d . .
H4 H 0.2802 0.4885 0.9314 0.033 Uiso 1 1 calc R U
N4 N 0.5120(5) 0.7722(3) 0.8684(2) 0.0218(8) Uani 1 1 d . .
N5 N 0.4775(5) 0.8799(3) 0.8822(2) 0.0238(9) Uani 1 1 d . .
C6 C 0.5993(6) 0.6007(4) 0.8096(3) 0.0228(10) Uani 1 1 d . .
N6 N 0.4591(5) 0.6001(3) 0.8772(2) 0.0213(8) Uani 1 1 d . .
C7 C 0.4135(6) 0.6977(3) 0.9112(3) 0.0206(9) Uani 1 1 d . .
N7 N 0.6022(5) 0.5049(3) 0.7839(2) 0.0232(8) Uani 1 1 d . .
C8 C 0.2788(6) 0.7156(4) 0.9809(3) 0.0227(10) Uani 1 1 d . .
C9 C 0.1838(6) 0.6355(4) 1.0382(3) 0.0285(11) Uani 1 1 d . .
H9 H 0.2063 0.5609 1.0309 0.034 Uiso 1 1 calc R U
C10 C 0.0597(7) 0.6651(4) 1.1040(3) 0.0322(12) Uani 1 1 d . .
H10 H -0.0034 0.6105 1.1416 0.039 Uiso 1 1 calc R U
C11 C 0.0236(7) 0.7734(4) 1.1172(3) 0.0361(13) Uani 1 1 d . .
H11 H -0.0641 0.7922 1.1630 0.043 Uiso 1 1 calc R U
C12 C 0.1145(7) 0.8525(4) 1.0643(3) 0.0332(12) Uani 1 1 d . .
H12 H 0.0906 0.9263 1.0734 0.040 Uiso 1 1 calc R U
C13 C 0.2429(6) 0.8247(4) 0.9968(3) 0.0248(10) Uani 1 1 d . .
C14 C 0.3477(6) 0.9023(4) 0.9416(3) 0.0246(10) Uani 1 1 d . .
C18 C 0.4172(7) 1.0855(4) 0.9019(3) 0.0363(12) Uani 1 1 d . .
H18A H 0.3811 1.1568 0.9199 0.054 Uiso 1 1 calc R U
H18B H 0.4043 1.0973 0.8408 0.054 Uiso 1 1 calc R U
H18C H 0.5405 1.0558 0.9095 0.054 Uiso 1 1 calc R U
C20 C 1.0896(6) 0.6268(4) 0.7056(3) 0.0272(11) Uani 1 1 d . .
H20 H 1.1131 0.6007 0.7637 0.033 Uiso 1 1 calc R U
C21 C 1.2205(7) 0.6044(4) 0.6397(4) 0.0329(12) Uani 1 1 d . .
H21 H 1.3310 0.5610 0.6525 0.039 Uiso 1 1 calc R U
C22 C 1.1915(7) 0.6444(4) 0.5557(4) 0.0365(13) Uani 1 1 d . .
H22 H 1.2812 0.6294 0.5095 0.044 Uiso 1 1 calc R U
C23 C 1.0285(7) 0.7075(4) 0.5388(3) 0.0328(12) Uani 1 1 d . .
H23 H 1.0063 0.7385 0.4808 0.039 Uiso 1 1 calc R U
C24 C 0.8989(6) 0.7247(4) 0.6079(3) 0.0241(10) Uani 1 1 d . .
C25 C 0.7133(7) 0.7784(4) 0.5942(3) 0.0322(12) Uani 1 1 d . .
H25A H 0.6531 0.7230 0.5829 0.039 Uiso 1 1 calc R U
H25B H 0.7161 0.8408 0.5424 0.039 Uiso 1 1 calc R U
C27 C 0.4204(6) 0.8157(4) 0.6758(3) 0.0258(10) Uani 1 1 d . .
H27A H 0.3557 0.8377 0.7295 0.031 Uiso 1 1 calc R U
H27B H 0.4112 0.7368 0.6812 0.031 Uiso 1 1 calc R U
C28 C 0.3286(6) 0.8875(4) 0.5996(3) 0.0315(11) Uani 1 1 d . .
H28A H 0.2062 0.8760 0.6088 0.047 Uiso 1 1 calc R U
H28B H 0.3899 0.8662 0.5459 0.047 Uiso 1 1 calc R U
H28C H 0.3308 0.9665 0.5951 0.047 Uiso 1 1 calc R U
C29 C 0.6214(6) 0.9424(4) 0.6617(3) 0.0281(11) Uani 1 1 d . .
H29A H 0.5130 0.9784 0.6933 0.034 Uiso 1 1 calc R U
H29B H 0.6268 0.9809 0.5997 0.034 Uiso 1 1 calc R U
C30 C 0.7780(6) 0.9583(4) 0.6953(3) 0.0265(11) Uani 1 1 d . .
C31 C 0.8461(7) 1.0553(4) 0.6652(4) 0.0350(12) Uani 1 1 d . .
H31 H 0.8039 1.1109 0.6181 0.042 Uiso 1 1 calc R U
C32 C 0.9784(7) 1.0703(4) 0.7055(4) 0.0352(12) Uani 1 1 d . .
H32 H 1.0281 1.1366 0.6865 0.042 Uiso 1 1 calc R U
C33 C 1.0359(7) 0.9870(4) 0.7736(3) 0.0322(12) Uani 1 1 d . .
H33 H 1.1249 0.9959 0.8026 0.039 Uiso 1 1 calc R U
C34 C 0.9635(6) 0.8907(4) 0.7993(3) 0.0256(10) Uani 1 1 d . .
H34 H 1.0053 0.8333 0.8456 0.031 Uiso 1 1 calc R U
O O 0.3078(5) 1.0071(3) 0.9542(2) 0.0329(8) Uani 1 1 d . .
P1 P 0.62485(18) 0.72229(11) 0.35467(9) 0.0310(3) Uani 1 1 d . .
F1 F 0.5587(5) 0.6104(2) 0.4060(2) 0.0709(13) Uani 1 1 d . .
F2 F 0.7831(6) 0.6968(4) 0.4062(2) 0.0751(12) Uani 1 1 d . .
F3 F 0.6825(4) 0.8366(2) 0.2994(2) 0.0461(8) Uani 1 1 d . .
F4 F 0.4638(4) 0.7502(3) 0.2993(2) 0.0571(9) Uani 1 1 d . .
F5 F 0.5004(5) 0.7868(2) 0.42351(19) 0.0476(9) Uani 1 1 d . .
F6 F 0.7449(4) 0.6587(3) 0.2843(2) 0.0506(9) Uani 1 1 d . .

loop_
_atom_site_aniso_label
_atom_site_aniso_U_11
_atom_site_aniso_U_22
_atom_site_aniso_U_33
_atom_site_aniso_U_23
_atom_site_aniso_U_13
_atom_site_aniso_U_12
Ru 0.0192(2) 0.0206(2) 0.0199(2) -0.00208(15) -0.00450(14) -0.00407(14)
Cl 0.0318(7) 0.0305(6) 0.0280(7) 0.0012(5) -0.0133(5) -0.0084(5)
C1 0.031(3) 0.032(3) 0.033(3) -0.010(2) -0.005(2) -0.008(2)
N1 0.024(2) 0.0217(19) 0.0180(19) -0.0052(16) -0.0014(16) -0.0025(16)
N2 0.022(2) 0.0200(19) 0.032(2) -0.0061(17) -0.0040(17) -0.0051(16)
C3 0.033(3) 0.020(2) 0.034(3) 0.000(2) -0.008(2) -0.013(2)
N3 0.020(2) 0.024(2) 0.024(2) -0.0070(17) -0.0028(16) -0.0002(16)
C4 0.029(3) 0.025(2) 0.029(3) -0.001(2) -0.005(2) -0.011(2)
N4 0.024(2) 0.024(2) 0.019(2) -0.0050(17) -0.0047(16) -0.0055(16)
N5 0.029(2) 0.0216(19) 0.023(2) -0.0058(17) -0.0043(17) -0.0056(17)
C6 0.025(2) 0.020(2) 0.022(2) -0.0033(19) -0.0097(19) 0.0013(19)
N6 0.023(2) 0.0224(19) 0.019(2) -0.0020(16) -0.0040(16) -0.0079(16)
C7 0.023(2) 0.018(2) 0.020(2) 0.0008(19) -0.0071(19) -0.0037(19)
N7 0.025(2) 0.0206(19) 0.026(2) -0.0033(17) -0.0081(17) -0.0063(16)
C8 0.021(2) 0.028(2) 0.019(2) 0.000(2) -0.0094(18) -0.0044(19)
C9 0.028(3) 0.029(3) 0.029(3) -0.004(2) -0.006(2) -0.008(2)
C10 0.029(3) 0.042(3) 0.022(3) 0.000(2) -0.001(2) -0.009(2)
C11 0.037(3) 0.037(3) 0.028(3) -0.007(2) 0.005(2) -0.003(2)
C12 0.035(3) 0.032(3) 0.031(3) -0.009(2) 0.001(2) -0.004(2)
C13 0.027(3) 0.026(2) 0.021(2) -0.004(2) -0.007(2) -0.001(2)
C14 0.028(3) 0.025(2) 0.020(2) -0.002(2) -0.009(2) -0.003(2)
C18 0.048(3) 0.027(3) 0.032(3) -0.003(2) -0.002(2) -0.011(2)
C20 0.026(3) 0.017(2) 0.042(3) -0.006(2) -0.012(2) -0.0033(19)
C21 0.024(3) 0.025(2) 0.053(4) -0.015(2) -0.006(2) -0.003(2)
C22 0.027(3) 0.034(3) 0.050(4) -0.019(3) 0.005(2) -0.007(2)
C23 0.032(3) 0.033(3) 0.033(3) -0.008(2) -0.001(2) -0.007(2)
C24 0.027(3) 0.022(2) 0.021(3) -0.003(2) 0.0022(19) -0.0063(19)
C25 0.032(3) 0.041(3) 0.020(3) -0.005(2) -0.003(2) -0.001(2)
C27 0.022(2) 0.031(3) 0.026(3) -0.006(2) -0.0087(19) -0.003(2)
C28 0.025(3) 0.035(3) 0.034(3) -0.011(2) -0.011(2) 0.004(2)
C29 0.030(3) 0.023(2) 0.031(3) 0.003(2) -0.013(2) -0.007(2)
C30 0.027(3) 0.024(2) 0.027(3) -0.005(2) -0.003(2) -0.005(2)
C31 0.030(3) 0.027(3) 0.048(3) -0.005(2) -0.009(2) -0.007(2)
C32 0.030(3) 0.028(3) 0.049(3) -0.009(3) -0.003(2) -0.011(2)
C33 0.025(3) 0.035(3) 0.043(3) -0.020(3) -0.003(2) -0.007(2)
C34 0.025(2) 0.030(3) 0.024(3) -0.008(2) -0.0058(19) -0.003(2)
O 0.044(2) 0.0215(17) 0.0311(19) -0.0059(15) -0.0002(16) -0.0056(15)
P1 0.0350(8) 0.0266(7) 0.0300(7) -0.0082(6) 0.0033(6) -0.0072(6)
F1 0.082(3) 0.0262(17) 0.080(3) -0.0082(17) 0.044(2) -0.0089(18)
F2 0.072(3) 0.090(3) 0.062(3) -0.023(2) -0.036(2) 0.019(2)
F3 0.045(2) 0.0348(17) 0.057(2) -0.0053(15) -0.0027(16) -0.0134(15)
F4 0.041(2) 0.073(2) 0.069(2) -0.031(2) -0.0144(18) -0.0107(18)
F5 0.064(2) 0.0369(17) 0.0383(18) -0.0172(15) 0.0001(16) 0.0040(16)
F6 0.052(2) 0.0453(19) 0.049(2) -0.0179(16) 0.0188(16) -0.0118(16)

loop_
_atom_type_symbol
_atom_type_description
_atom_type_scat_dispersion_real
_atom_type_scat_dispersion_imag
_atom_type_scat_source
C C 0.0033 0.0016 'International Tables Vol C Tables 4.2.6.8 and 6.1.1.4'
H H 0.0000 0.0000 'International Tables Vol C Tables 4.2.6.8 and 6.1.1.4'
N N 0.0061 0.0033 'International Tables Vol C Tables 4.2.6.8 and 6.1.1.4'
O O 0.0106 0.0060 'International Tables Vol C Tables 4.2.6.8 and 6.1.1.4'
F F 0.0171 0.0103 'International Tables Vol C Tables 4.2.6.8 and 6.1.1.4'
P P 0.1023 0.0942 'International Tables Vol C Tables 4.2.6.8 and 6.1.1.4'
Cl Cl 0.1484 0.1585 'International Tables Vol C Tables 4.2.6.8 and 6.1.1.4'
Ru Ru -1.2594 0.8363 'International Tables Vol C Tables 4.2.6.8 and 6.1.1.4'

loop_
_geom_angle_atom_site_label_1
_geom_angle_atom_site_label_2
_geom_angle_atom_site_label_3
_geom_angle
C6 Ru N4 77.44(16)
C6 Ru N2 101.35(16)
N4 Ru N2 176.80(15)
C6 Ru N1 98.55(16)
N4 Ru N1 95.54(14)
N2 Ru N1 81.68(15)
C6 Ru N3 174.78(16)
N4 Ru N3 97.38(14)
N2 Ru N3 83.78(13)
N1 Ru N3 81.15(14)
C6 Ru Cl 89.60(13)
N4 Ru Cl 88.04(11)
N2 Ru Cl 94.92(12)
N1 Ru Cl 171.63(10)
N3 Ru Cl 90.90(11)
C27 N1 C29 107.8(4)
C27 N1 C25 109.4(3)
C29 N1 C25 111.4(4)
C27 N1 Ru 113.5(3)
C29 N1 Ru 107.0(3)
C25 N1 Ru 107.7(3)
C24 N2 C20 118.1(4)
C24 N2 Ru 115.7(3)
C20 N2 Ru 126.1(3)
C4 C3 N7 108.6(4)
C30 N3 C34 118.0(4)
C30 N3 Ru 114.0(3)
C34 N3 Ru 127.7(3)
C3 C4 N6 106.2(4)
C7 N4 N5 121.5(4)
C7 N4 Ru 119.5(3)
N5 N4 Ru 118.9(3)
C14 N5 N4 117.0(4)
N7 C6 N6 103.1(4)
N7 C6 Ru 141.4(3)
N6 C6 Ru 115.5(3)
C6 N6 C4 111.0(4)
C6 N6 C7 115.4(3)
C4 N6 C7 133.1(4)
N4 C7 C8 123.4(4)
N4 C7 N6 110.9(4)
C8 C7 N6 125.7(4)
C6 N7 C3 111.1(4)
C6 N7 C1 124.6(4)
C3 N7 C1 124.3(4)
C9 C8 C13 117.2(4)
C9 C8 C7 127.1(4)
C13 C8 C7 115.6(4)
C10 C9 C8 120.2(4)
C9 C10 C11 121.6(5)
C12 C11 C10 119.9(5)
C11 C12 C13 119.9(4)
C12 C13 C8 121.1(4)
C12 C13 C14 122.5(4)
C8 C13 C14 116.3(4)
N5 C14 O 118.1(4)
N5 C14 C13 125.7(4)
O C14 C13 116.1(4)
N2 C20 C21 122.1(5)
C22 C21 C20 119.9(5)
C21 C22 C23 118.8(5)
C24 C23 C22 118.9(5)
N2 C24 C23 122.0(5)
N2 C24 C25 116.2(4)
C23 C24 C25 121.4(4)
C24 C25 N1 113.0(4)
N1 C27 C28 115.9(4)
N1 C29 C30 114.1(4)
N3 C30 C31 123.3(5)
N3 C30 C29 115.4(4)
C31 C30 C29 121.1(5)
C30 C31 C32 118.4(5)
C33 C32 C31 118.7(5)
C32 C33 C34 119.6(5)
N3 C34 C33 121.9(5)
C14 O C18 117.0(4)
F2 P1 F1 92.3(3)
F2 P1 F3 91.2(2)
F1 P1 F3 176.6(2)
F2 P1 F6 89.7(2)
F1 P1 F6 90.02(17)
F3 P1 F6 89.77(17)
F2 P1 F5 91.9(2)
F1 P1 F5 90.03(17)
F3 P1 F5 90.08(17)
F6 P1 F5 178.4(2)
F2 P1 F4 178.6(2)
F1 P1 F4 88.9(2)
F3 P1 F4 87.7(2)
F6 P1 F4 89.59(19)
F5 P1 F4 88.86(19)

loop_
_geom_bond_atom_site_label_1
_geom_bond_atom_site_label_2
_geom_bond_distance
Ru C6 1.962(4)
Ru N4 2.014(4)
Ru N2 2.066(4)
Ru N1 2.130(4)
Ru N3 2.139(4)
Ru Cl 2.4088(12)
C1 N7 1.449(6)
N1 C27 1.485(6)
N1 C29 1.501(6)
N1 C25 1.505(5)
N2 C24 1.342(6)
N2 C20 1.358(6)
C3 C4 1.328(6)
C3 N7 1.387(6)
N3 C30 1.346(6)
N3 C34 1.347(6)
C4 N6 1.397(6)
N4 C7 1.313(6)
N4 N5 1.390(5)
N5 C14 1.298(6)
C6 N7 1.364(5)
C6 N6 1.396(6)
N6 C7 1.420(5)
C7 C8 1.420(6)
C8 C9 1.417(6)
C8 C13 1.419(6)
C9 C10 1.367(6)
C10 C11 1.393(7)
C11 C12 1.365(7)
C12 C13 1.398(6)
C13 C14 1.429(7)
C14 O 1.346(5)
C18 O 1.443(6)
C20 C21 1.372(7)
C21 C22 1.364(7)
C22 C23 1.390(7)
C23 C24 1.388(6)
C24 C25 1.502(7)
C27 C28 1.530(6)
C29 C30 1.503(6)
C30 C31 1.373(7)
C31 C32 1.393(7)
C32 C33 1.380(7)
C33 C34 1.382(7)
P1 F2 1.558(4)
P1 F1 1.576(3)
P1 F3 1.592(3)
P1 F6 1.598(3)
P1 F5 1.600(3)
P1 F4 1.613(4)

loop_
_geom_torsion_atom_site_label_1
_geom_torsion_atom_site_label_2
_geom_torsion_atom_site_label_3
_geom_torsion_atom_site_label_4
_geom_torsion
N7 C3 C4 N6 -0.9(5)
C7 N4 N5 C14 2.6(6)
Ru N4 N5 C14 -175.8(3)
N7 C6 N6 C4 -1.1(5)
Ru C6 N6 C4 179.1(3)
N7 C6 N6 C7 -173.8(4)
Ru C6 N6 C7 6.3(5)
C3 C4 N6 C6 1.2(5)
C3 C4 N6 C7 172.2(5)
N5 N4 C7 C8 -7.6(7)
Ru N4 C7 C8 170.9(3)
N5 N4 C7 N6 171.6(4)
Ru N4 C7 N6 -10.0(5)
C6 N6 C7 N4 2.3(5)
C4 N6 C7 N4 -168.5(4)
C6 N6 C7 C8 -178.6(4)
C4 N6 C7 C8 10.7(8)
N6 C6 N7 C3 0.5(5)
Ru C6 N7 C3 -179.6(4)
N6 C6 N7 C1 -179.3(4)
Ru C6 N7 C1 0.5(8)
C4 C3 N7 C6 0.2(6)
C4 C3 N7 C1 -179.9(4)
N4 C7 C8 C9 -170.3(4)
N6 C7 C8 C9 10.6(7)
N4 C7 C8 C13 6.4(7)
N6 C7 C8 C13 -172.7(4)
C13 C8 C9 C10 1.8(7)
C7 C8 C9 C10 178.5(5)
C8 C9 C10 C11 -0.4(8)
C9 C10 C11 C12 -0.7(8)
C10 C11 C12 C13 0.3(8)
C11 C12 C13 C8 1.1(8)
C11 C12 C13 C14 -177.2(5)
C9 C8 C13 C12 -2.2(7)
C7 C8 C13 C12 -179.2(4)
C9 C8 C13 C14 176.2(4)
C7 C8 C13 C14 -0.8(6)
N4 N5 C14 O -177.8(4)
N4 N5 C14 C13 3.1(7)
C12 C13 C14 N5 174.5(5)
C8 C13 C14 N5 -3.9(7)
C12 C13 C14 O -4.6(7)
C8 C13 C14 O 177.0(4)
C24 N2 C20 C21 -2.2(6)
Ru N2 C20 C21 -178.1(3)
N2 C20 C21 C22 2.2(7)
C20 C21 C22 C23 0.0(7)
C21 C22 C23 C24 -2.1(7)
C20 N2 C24 C23 0.0(6)
Ru N2 C24 C23 176.3(3)
C20 N2 C24 C25 174.0(4)
Ru N2 C24 C25 -9.8(5)
C22 C23 C24 N2 2.1(7)
C22 C23 C24 C25 -171.5(4)
N2 C24 C25 N1 24.2(6)
C23 C24 C25 N1 -161.8(4)
C27 N1 C25 C24 -149.2(4)
C29 N1 C25 C24 91.7(5)
Ru N1 C25 C24 -25.4(5)
C29 N1 C27 C28 57.7(5)
C25 N1 C27 C28 -63.7(5)
Ru N1 C27 C28 176.0(3)
C27 N1 C29 C30 153.5(4)
C25 N1 C29 C30 -86.5(5)
Ru N1 C29 C30 31.0(5)
C34 N3 C30 C31 1.3(7)
Ru N3 C30 C31 -173.8(4)
C34 N3 C30 C29 -173.3(4)
Ru N3 C30 C29 11.6(5)
N1 C29 C30 N3 -29.5(6)
N1 C29 C30 C31 155.8(4)
N3 C30 C31 C32 -1.4(7)
C29 C30 C31 C32 172.9(5)
C30 C31 C32 C33 0.2(7)
C31 C32 C33 C34 0.9(7)
C30 N3 C34 C33 -0.1(6)
Ru N3 C34 C33 174.3(3)
C32 C33 C34 N3 -1.0(7)
N5 C14 O C18 -1.9(6)
C13 C14 O C18 177.2(4)
